data_4003009
loop_
_publ_author_name
'Titi, Hatem M.'
'Arhangelskis, Mihails'
'Katsenis, Athanassios D.'
'Mottillo, Cristina'
'Ayoub, Ghada'
'Do, Jean-Louis'
'Fidelli, Athena M.'
'Rogers, Robin D.'
'Fri\<s\<ci\'c, Tomislav'

_publ_section_title
;
 Metal--Organic Frameworks as Fuels for Advanced Applications: Evaluating
 and Modifying the Combustion Energy of Popular MOFs
;
_journal_issue 13
_journal_name_full 'Chemistry of Materials'
_journal_page_first 4882
_journal_paper_doi 10.1021/acs.chemmater.9b01488
_journal_volume 31
_journal_year 2019
_chemical_formula_moiety 'C14 H22 N4 Zn'
_chemical_formula_structural 'Zn (C7 H11 N2)2'
_chemical_formula_sum 'C14 H22 N4 Zn'
_chemical_formula_weight 311.73
_chemical_name_common catena-(tetrakis(m2-2-Butylimidazolato)-di-zinc)
_space_group_crystal_system cubic
_space_group_IT_number 230
_space_group_name_Hall '-I 4bd 2c 3'
_space_group_name_H-M_alt 'I a -3 d'
_symmetry_space_group_name_Hall '-I 4bd 2c 3'
_symmetry_space_group_name_H-M 'I a -3 d'
_cell_angle_alpha 90
_cell_angle_beta 90
_cell_angle_gamma 90
_cell_formula_units_Z 48
_cell_length_a 26.7649(18)
_cell_length_b 26.7649(18)
_cell_length_c 26.7649(18)
_cell_measurement_reflns_used 20
_cell_measurement_temperature 293
_cell_measurement_theta_max 80
_cell_measurement_theta_min 4
_cell_volume 19173(2)
_computing_cell_refinement 'TOPAS Academic v. 6'
_computing_data_collection 'Bruker DIFFRAC.SUITE'
_computing_structure_refinement 'TOPAS Academic v. 6'
_computing_structure_solution 'TOPAS Academic v. 6'
_diffrn_ambient_temperature 293
_diffrn_detector 'Position Sensitive Detector'
_diffrn_detector_type LYNXEYE-XE
_diffrn_measurement_device_type 'Bruker D8 ADVANCE'
_diffrn_radiation_monochromator none
_diffrn_radiation_type 'Cu K\a~1~'
_diffrn_radiation_wavelength 1.5418
_diffrn_source 'sealed X-ray tube'
_diffrn_source_current 30
_diffrn_source_target Cu
_diffrn_source_voltage 40
_exptl_crystal_density_diffrn 1.2960(3)
_exptl_crystal_density_method 'not measured'
_exptl_crystal_F_000 7872
_pd_char_colour white
_pd_instr_location ' ?'
_pd_meas_2theta_range_inc 0.0205
_pd_meas_2theta_range_max 80.002
_pd_meas_2theta_range_min 4.000
_pd_meas_number_of_points 3716
_pd_meas_scan_method cont
_pd_prep_temperature 293
_pd_proc_2theta_range_inc 0.0205
_pd_proc_2theta_range_max 60
_pd_proc_2theta_range_min 4
_pd_proc_ls_background_function 'Chebyshev polynomial'
_pd_proc_ls_profile_function pseudo-Voigt
_pd_proc_ls_prof_R_factor 0.097
_pd_proc_ls_prof_wR_expected 0.015
_pd_proc_ls_prof_wR_factor 0.139
_pd_proc_wavelength 1.5418
_pd_spec_mounting ' 'packed powder pellet''
_pd_spec_mount_mode resflection
_pd_spec_shape flat_sheet
_refine_ls_goodness_of_fit_all 9.325
_refine_ls_hydrogen_treatment mixed
_refine_ls_matrix_type full
_refine_ls_number_constraints 51
_refine_ls_number_parameters 30
_refine_ls_number_restraints 2
_refine_ls_R_I_factor 0.076
_refine_ls_weighting_scheme calc
_cod_data_source_file cm9b01488_si_002.cif
_cod_data_source_block Zn_BuIm
_cod_original_cell_volume 19173(4)
_cod_database_code 4003009

loop_
_symmetry_equiv_pos_as_xyz
'x, y, z '
'-x, y+1/2, -z+1/2 '
'-x+1/4, -z-1/4, y-1/4 '
'-x+1/4, z-1/4, y+1/4 '
'-x+1/2, -y, z+1/2 '
'-x+1/2, y+1/2, z '
'-x-1/4, -z-1/4, -y-1/4 '
'-x-1/4, z-1/4, -y+1/4 '
'-y, -z, -x '
'-y, z+1/2, -x+1/2 '
'-y+1/4, -x-1/4, z-1/4 '
'-y+1/4, x-1/4, z+1/4 '
'-y+1/2, -z, x+1/2 '
'-y+1/2, z+1/2, x '
'-y-1/4, -x-1/4, -z-1/4 '
'-y-1/4, x-1/4, -z+1/4 '
'-z, -x, -y '
'-z, x+1/2, -y+1/2 '
'-z+1/4, -y-1/4, x-1/4 '
'-z+1/4, y-1/4, x+1/4 '
'-z+1/2, -x, y+1/2 '
'-z+1/2, x+1/2, y '
'-z-1/4, -y-1/4, -x-1/4 '
'-z-1/4, y-1/4, -x+1/4 '
'z, -x+1/2, y+1/2 '
'z, x, y '
'z+1/4, -y+1/4, x-1/4 '
'z+1/4, y+1/4, x+1/4 '
'z+1/2, -x+1/2, -y '
'z+1/2, x, -y+1/2 '
'z-1/4, -y+1/4, -x-1/4 '
'z-1/4, y+1/4, -x+1/4 '
'y, -z+1/2, x+1/2 '
'y, z, x '
'y+1/4, -x+1/4, z-1/4 '
'y+1/4, x+1/4, z+1/4 '
'y+1/2, -z+1/2, -x '
'y+1/2, z, -x+1/2 '
'y-1/4, -x+1/4, -z-1/4 '
'y-1/4, x+1/4, -z+1/4 '
'x, -y+1/2, z+1/2 '
'-x, -y, -z '
'x+1/4, -z+1/4, y-1/4 '
'x+1/4, z+1/4, y+1/4 '
'x+1/2, -y+1/2, -z '
'x+1/2, y, -z+1/2 '
'x-1/4, -z+1/4, -y-1/4 '
'x-1/4, z+1/4, -y+1/4 '
'x+1/2, y+1/2, z+1/2 '
'-x+1/2, y, -z '
'-x-1/4, -z+1/4, y+1/4 '
'-x-1/4, z+1/4, y-1/4 '
'-x, -y+1/2, z '
'-x, y, z+1/2 '
'-x+1/4, -z+1/4, -y+1/4 '
'-x+1/4, z+1/4, -y-1/4 '
'-y+1/2, -z+1/2, -x+1/2 '
'-y+1/2, z, -x '
'-y-1/4, -x+1/4, z+1/4 '
'-y-1/4, x+1/4, z-1/4 '
'-y, -z+1/2, x '
'-y, z, x+1/2 '
'-y+1/4, -x+1/4, -z+1/4 '
'-y+1/4, x+1/4, -z-1/4 '
'-z+1/2, -x+1/2, -y+1/2 '
'-z+1/2, x, -y '
'-z-1/4, -y+1/4, x+1/4 '
'-z-1/4, y+1/4, x-1/4 '
'-z, -x+1/2, y '
'-z, x, y+1/2 '
'-z+1/4, -y+1/4, -x+1/4 '
'-z+1/4, y+1/4, -x-1/4 '
'z+1/2, -x, y '
'z+1/2, x+1/2, y+1/2 '
'z-1/4, -y-1/4, x+1/4 '
'z-1/4, y-1/4, x-1/4 '
'z, -x, -y+1/2 '
'z, x+1/2, -y '
'z+1/4, -y-1/4, -x+1/4 '
'z+1/4, y-1/4, -x-1/4 '
'y+1/2, -z, x '
'y+1/2, z+1/2, x+1/2 '
'y-1/4, -x-1/4, z+1/4 '
'y-1/4, x-1/4, z-1/4 '
'y, -z, -x+1/2 '
'y, z+1/2, -x '
'y+1/4, -x-1/4, -z+1/4 '
'y+1/4, x-1/4, -z-1/4 '
'x+1/2, -y, z '
'-x+1/2, -y+1/2, -z+1/2 '
'x-1/4, -z-1/4, y+1/4 '
'x-1/4, z-1/4, y-1/4 '
'x, -y, -z+1/2 '
'x, y+1/2, -z '
'x+1/4, -z-1/4, -y+1/4 '
'x+1/4, z-1/4, -y-1/4 '

loop_
_atom_site_label
_atom_site_type_symbol
_atom_site_symmetry_multiplicity
_atom_site_fract_x
_atom_site_fract_y
_atom_site_fract_z
_atom_site_occupancy
_atom_site_B_iso_or_equiv
Zn1 Zn 48 0.125 0.83903(18) 0.08903(18) 1 2.4(3)
C3 C 96 0.1404(2) 0.8824(3) -0.0169(3) 1 7.8(4)
N1 N 96 0.1232(4) 0.8458(3) 0.0136(4) 1 7.8(4)
N2 N 96 0.1342(5) 0.8707(4) -0.0657(3) 1 7.8(4)
C1 C 96 0.1050(4) 0.8090(3) -0.0176(6) 1 7.8(4)
H1 H 96 0.0886(5) 0.7748(4) -0.0031(7) 1 7.8(4)
C2 C 96 0.1119(6) 0.8241(4) -0.0662(5) 1 7.8(4)
H2 H 96 0.1034(9) 0.8047(5) -0.1007(6) 1 7.8(4)
C4 C 96 0.1612(3) 0.9310(3) 0.0014(4) 1 7.8(4)
C5 C 96 0.1194(5) 0.9686(3) 0.0156(5) 1 7.8(4)
C6 C 96 0.1384(9) 1.0135(4) 0.0459(6) 1 7.8(4)
C7 C 96 0.1785(8) 1.0446(4) 0.0193(8) 1 7.8(4)
H3 H 96 0.1811(5) 0.9253(4) 0.0302(5) 1 7.8(4)
H4 H 96 0.1811(4) 0.9457(4) -0.0240(6) 1 7.8(4)
H5 H 96 0.1044(5) 0.9813(3) -0.0140(6) 1 7.8(4)
H6 H 96 0.0948(6) 0.9521(4) 0.0352(6) 1 7.8(4)
H7 H 96 0.1113(10) 1.0353(4) 0.0530(7) 1 7.8(4)
H8 H 96 0.1526(11) 1.0021(5) 0.0764(6) 1 7.8(4)
H9 H 96 0.1654(8) 1.0575(3) -0.0110(8) 1 7.8(4)
H10 H 96 0.1884(10) 1.0716(4) 0.0402(9) 1 7.8(4)
H11 H 96 0.2067(7) 1.0242(4) 0.0123(9) 1 7.8(4)

loop_
_geom_angle_atom_site_label_1
_geom_angle_atom_site_label_2
_geom_angle_atom_site_label_3
_geom_angle
Zn1 N1 C1 123.2(8)
Zn1 N1 C3 131.0(7)
C1 N1 C3 105.7(10)
C2 N2 C3 105.7(9)
N1 C1 C2 108.4(9)
N2 C2 C1 108.3(10)
N1 C3 N2 111.9(8)
N1 C3 C4 123.9(8)
N2 C3 C4 124.2(8)
C3 C4 C5 112.1(7)
C4 C5 C6 113.4(12)
C5 C6 C7 114.3(13)
N1 C1 H1 121.8(17)
C2 C1 H1 129.8(16)
N2 C2 H2 122.1(14)
C1 C2 H2 129.6(14)
C3 C4 H3 109.6(10)
C3 C4 H4 109.5(12)
C5 C4 H3 108.1(12)
C5 C4 H4 108.1(10)
H3 C4 H4 109.5(14)
C4 C5 H5 109.4(13)
C4 C5 H6 109.5(11)
C6 C5 H5 107.5(10)
C6 C5 H6 107.5(15)
H5 C5 H6 109.5(18)
C5 C6 H7 110(2)
C5 C6 H8 109.5(13)
C7 C6 H7 107.1(15)
C7 C6 H8 107(3)
H7 C6 H8 109(2)
C6 C7 H9 110(2)
C6 C7 H10 110(2)
C6 C7 H11 109.6(15)
H9 C7 H10 109.2(18)
H9 C7 H11 110(3)
H10 C7 H11 109(3)

loop_
_geom_bond_atom_site_label_1
_geom_bond_atom_site_label_2
_geom_bond_distance
Zn1 N1 2.028(12)
N1 C1 1.380(15)
N1 C3 1.356(12)
N2 C2 1.383(16)
N2 C3 1.353(12)
C1 C2 1.38(2)
C3 C4 1.497(11)
C4 C5 1.552(14)
C5 C6 1.536(18)
C6 C7 1.53(3)
C1 H1 1.087(16)
C2 H2 1.08(2)
C4 H3 0.949(17)
C4 H4 0.949(17)
C5 H5 0.95(2)
C5 H6 0.95(2)
C6 H7 0.95(3)
C6 H8 0.95(3)
C7 H9 0.95(3)
C7 H10 0.95(2)
C7 H11 0.95(3)
